data_4350766
loop_
_publ_author_name
'Wang, Kang'
'Zeng, Suyuan'
'Wang, Hailong'
'Dou, Jianmin'
'Jiang, Jianzhuang'

_publ_section_title
;
 Magneto-chiral dichroism in chiral mixed (phthalocyaninato)(porphyrinato)
 rare earth triple-decker SMMs
;
_journal_issue 2
_journal_name_full 'Inorganic Chemistry Frontiers'
_journal_page_first 167
_journal_paper_doi 10.1039/c3qi00097d
_journal_volume 1
_journal_year 2014
_chemical_formula_sum 'C222 H132 Cl8 N16 O9 Y2'
_chemical_formula_weight 3628.86
_space_group_IT_number 5
_space_group_name_Hall 'C 2y'
_space_group_name_H-M_alt 'C 1 2 1'
_symmetry_cell_setting monoclinic
_symmetry_space_group_name_Hall 'C 2y'
_symmetry_space_group_name_H-M 'C 1 2 1'
_atom_sites_solution_hydrogens geom
_atom_sites_solution_primary direct
_atom_sites_solution_secondary difmap
_audit_creation_method SHELXL-97
_cell_angle_alpha 90.00
_cell_angle_beta 94.056(2)
_cell_angle_gamma 90.00
_cell_formula_units_Z 4
_cell_length_a 44.5471(8)
_cell_length_b 22.4094(5)
_cell_length_c 22.6423(4)
_cell_measurement_temperature 123(2)
_cell_volume 22546.6(8)
_computing_cell_refinement
;
CrysAlisPro, Agilent Technologies,
Version 1.171.35.19 (release 27-10-2011 CrysAlis171 .NET)
(compiled Oct 27 2011,15:02:11)
;
_computing_data_collection
;
CrysAlisPro, Agilent Technologies,
Version 1.171.35.19 (release 27-10-2011 CrysAlis171 .NET)
(compiled Oct 27 2011,15:02:11)
;
_computing_data_reduction
;
CrysAlisPro, Agilent Technologies,
Version 1.171.35.19 (release 27-10-2011 CrysAlis171 .NET)
(compiled Oct 27 2011,15:02:11)
;
_computing_structure_refinement 'SHELXL-97 (Sheldrick, 1997)'
_computing_structure_solution 'SHELXS-97 (Sheldrick, 1990)'
_diffrn_ambient_temperature 123(2)
_diffrn_detector_area_resol_mean 16.2141
_diffrn_measured_fraction_theta_full 0.986
_diffrn_measured_fraction_theta_max 0.986
_diffrn_measurement_device_type 'Xcalibur, Eos, Gemini'
_diffrn_measurement_method '\w scans'
_diffrn_radiation_monochromator graphite
_diffrn_radiation_source 'Enhance (Cu) X-ray Source'
_diffrn_radiation_type CuK\a
_diffrn_radiation_wavelength 1.54184
_diffrn_reflns_av_R_equivalents 0.0255
_diffrn_reflns_av_sigmaI/netI 0.0602
_diffrn_reflns_limit_h_max 50
_diffrn_reflns_limit_h_min -48
_diffrn_reflns_limit_k_max 25
_diffrn_reflns_limit_k_min -25
_diffrn_reflns_limit_l_max 19
_diffrn_reflns_limit_l_min -25
_diffrn_reflns_number 31834
_diffrn_reflns_theta_full 60.00
_diffrn_reflns_theta_max 60.00
_diffrn_reflns_theta_min 3.00
_exptl_absorpt_coefficient_mu 1.988
_exptl_absorpt_correction_T_max 1.00000
_exptl_absorpt_correction_T_min 0.95436
_exptl_absorpt_correction_type multi-scan
_exptl_crystal_colour green
_exptl_crystal_density_diffrn 1.069
_exptl_crystal_density_method 'not measured'
_exptl_crystal_description block
_exptl_crystal_F_000 7448
_exptl_crystal_size_max 0.25
_exptl_crystal_size_mid 0.23
_exptl_crystal_size_min 0.20
_refine_diff_density_max 2.530
_refine_diff_density_min -2.155
_refine_diff_density_rms 0.191
_refine_ls_abs_structure_details 'Flack H D (1983), Acta Cryst. A39, 876-881'
_refine_ls_abs_structure_Flack 0.011(16)
_refine_ls_extinction_method none
_refine_ls_goodness_of_fit_ref 1.156
_refine_ls_hydrogen_treatment constr
_refine_ls_matrix_type fullcycle
_refine_ls_number_parameters 2238
_refine_ls_number_reflns 24565
_refine_ls_number_restraints 1
_refine_ls_restrained_S_all 1.156
_refine_ls_R_factor_all 0.1337
_refine_ls_R_factor_gt 0.1255
_refine_ls_shift/su_max 0.061
_refine_ls_shift/su_mean 0.000
_refine_ls_structure_factor_coef Fsqd
_refine_ls_weighting_details 'calc w=1/[\s^2^(Fo^2^)+(0.3200P)^2^+0.0000P] where P=(Fo^2^+2Fc^2^)/3'
_refine_ls_weighting_scheme calc
_refine_ls_wR_factor_gt 0.3459
_refine_ls_wR_factor_ref 0.3718
_reflns_number_gt 22501
_reflns_number_total 24565
_reflns_threshold_expression >2sigma(I)
_cod_data_source_file c3qi00097d.txt
_cod_data_source_block ry
_cod_original_sg_symbol_H-M 'C 2'
_cod_database_code 4350766

loop_
_symmetry_equiv_pos_as_xyz
'x, y, z'
'-x, y, -z'
'x+1/2, y+1/2, z'
'-x+1/2, y+1/2, -z'

loop_
_atom_site_label
_atom_site_type_symbol
_atom_site_fract_x
_atom_site_fract_y
_atom_site_fract_z
_atom_site_U_iso_or_equiv
_atom_site_adp_type
_atom_site_occupancy
_atom_site_symmetry_multiplicity
_atom_site_calc_flag
_atom_site_refinement_flags
Y1 Y 0.829146(17) 0.71451(4) 0.87931(4) 0.025 Uani 1 1 d .
Y2 Y 0.911135(17) 0.73443(4) 0.86817(3) 0.024 Uani 1 1 d .
Cl7 Cl 0.78804(7) 0.39338(15) 0.60582(13) 0.045 Uani 1 1 d .
Cl8 Cl 0.80620(7) 0.44385(16) 1.20677(14) 0.050 Uani 1 1 d .
Cl1 Cl 0.99349(8) 0.83614(18) 1.26372(16) 0.055 Uani 1 1 d .
Cl5 Cl 0.77342(9) 1.04451(19) 1.12537(17) 0.060 Uani 1 1 d .
Cl4 Cl 1.01637(8) 0.35296(19) 0.92581(16) 0.059 Uani 1 1 d .
Cl6 Cl 0.73306(10) 0.9459(2) 0.55743(19) 0.067 Uani 1 1 d .
Cl3 Cl 0.95827(9) 0.6680(2) 0.45781(17) 0.062 Uani 1 1 d .
N8 N 0.86978(18) 0.8535(4) 0.9523(4) 0.025 Uani 1 1 d .
O6 O 0.82473(16) 1.0353(4) 0.7398(3) 0.032 Uani 1 1 d .
N12 N 0.87360(18) 0.5970(4) 0.7966(4) 0.024 Uani 1 1 d .
C62 C 0.8553(2) 0.7121(5) 0.6905(4) 0.028 Uani 1 1 d .
C46 C 0.8784(2) 0.7366(5) 1.0594(4) 0.023 Uani 1 1 d .
C51 C 0.8744(2) 0.7984(5) 1.0450(4) 0.027 Uani 1 1 d .
N13 N 0.80899(18) 0.7215(4) 0.9720(4) 0.026 Uani 1 1 d .
C70 C 0.8800(2) 0.5394(5) 0.8880(4) 0.026 Uani 1 1 d .
C54 C 0.8567(2) 0.9120(5) 0.8631(4) 0.025 Uani 1 1 d .
N16 N 0.80896(19) 0.6174(4) 0.8930(4) 0.027 Uani 1 1 d .
O2 O 0.87912(18) 0.4102(4) 1.0171(4) 0.038 Uani 1 1 d .
O3 O 0.87178(15) 0.7405(4) 1.2175(3) 0.031 Uani 1 1 d .
O5 O 0.83082(17) 1.0634(4) 0.8639(3) 0.034 Uani 1 1 d .
C167 C 0.7871(2) 0.7376(5) 0.7511(4) 0.027 Uani 1 1 d .
C67 C 0.8600(2) 0.6521(5) 0.7038(5) 0.030 Uani 1 1 d .
N6 N 0.88341(18) 0.6476(4) 1.0012(4) 0.026 Uani 1 1 d .
O4 O 0.86567(17) 0.8647(4) 1.1891(3) 0.034 Uani 1 1 d .
C53 C 0.8658(2) 0.8562(5) 0.8937(4) 0.025 Uani 1 1 d .
C68 C 0.8683(2) 0.6492(5) 0.7681(5) 0.028 Uani 1 1 d .
C69 C 0.8782(2) 0.5948(5) 0.8555(4) 0.023 Uani 1 1 d .
C158 C 0.8045(2) 0.7008(5) 1.0723(5) 0.031 Uani 1 1 d .
H15 H 0.8037 0.6791 1.1082 0.037 Uiso 1 1 calc R
C73 C 0.8798(2) 0.4517(5) 0.9743(5) 0.028 Uani 1 1 d .
O8 O 0.83844(17) 0.5810(4) 0.5637(3) 0.036 Uani 1 1 d .
C45 C 0.8812(2) 0.7079(5) 1.0040(4) 0.025 Uani 1 1 d .
O1 O 0.87390(18) 0.3777(4) 0.8956(4) 0.037 Uani 1 1 d .
O7 O 0.83132(17) 0.7058(4) 0.5341(3) 0.036 Uani 1 1 d .
N3 N 0.9284(2) 0.7913(5) 0.7878(4) 0.035 Uani 1 1 d .
C75 C 0.8826(2) 0.5541(5) 0.9460(4) 0.025 Uani 1 1 d .
N5 N 0.87964(18) 0.6431(4) 0.8938(4) 0.027 Uani 1 1 d .
C60 C 0.8603(2) 0.8331(5) 0.7986(4) 0.024 Uani 1 1 d .
C173 C 0.8050(2) 0.5169(6) 0.8757(5) 0.033 Uani 1 1 d .
H17 H 0.8035 0.4800 0.8551 0.040 Uiso 1 1 calc R
C126 C 0.8288(3) 0.6338(6) 0.4571(5) 0.035 Uani 1 1 d .
N1 N 0.94532(19) 0.6881(4) 0.9383(4) 0.028 Uani 1 1 d .
C166 C 0.7832(2) 0.8004(5) 0.7638(5) 0.030 Uani 1 1 d .
C4 C 0.9515(2) 0.7090(5) 0.9960(4) 0.028 Uani 1 1 d .
N14 N 0.79795(18) 0.7997(4) 0.8714(4) 0.026 Uani 1 1 d .
C61 C 0.8605(2) 0.7433(5) 0.7456(4) 0.022 Uani 1 1 d .
C19 C 0.9499(2) 0.6106(5) 0.8301(5) 0.032 Uani 1 1 d .
C76 C 0.8830(2) 0.6180(5) 0.9505(4) 0.024 Uani 1 1 d .
C177 C 0.7920(2) 0.8807(5) 1.0161(5) 0.030 Uani 1 1 d .
N4 N 0.93799(18) 0.6645(4) 0.8114(4) 0.024 Uani 1 1 d .
C3 C 0.9603(3) 0.6590(6) 1.0350(5) 0.035 Uani 1 1 d .
H3 H 0.9638 0.6603 1.0769 0.042 Uiso 1 1 calc R
C77 C 0.8885(3) 0.7681(6) 1.2640(5) 0.035 Uani 1 1 d .
C198 C 0.8062(3) 0.4952(6) 1.1494(6) 0.041 Uani 1 1 d .
C47 C 0.8792(2) 0.7202(5) 1.1181(4) 0.029 Uani 1 1 d .
H47 H 0.8830 0.6798 1.1290 0.035 Uiso 1 1 calc R
C174 C 0.8072(2) 0.5256(6) 0.9364(5) 0.034 Uani 1 1 d .
H17A H 0.8072 0.4955 0.9659 0.040 Uiso 1 1 calc R
C168 C 0.7780(2) 0.7132(6) 0.6968(5) 0.035 Uani 1 1 d .
H16 H 0.7707 0.7339 0.6621 0.042 Uiso 1 1 calc R
N15 N 0.7981(2) 0.6962(4) 0.7933(4) 0.030 Uani 1 1 d .
C169 C 0.7819(3) 0.6515(6) 0.7039(5) 0.037 Uani 1 1 d .
H16A H 0.7773 0.6219 0.6746 0.044 Uiso 1 1 calc R
C172 C 0.8055(2) 0.5750(5) 0.8510(4) 0.024 Uani 1 1 d .
C176 C 0.8094(2) 0.6139(5) 1.0025(5) 0.027 Uani 1 1 d .
C74 C 0.8822(2) 0.5108(5) 0.9909(5) 0.029 Uani 1 1 d .
H74 H 0.8835 0.5219 1.0315 0.035 Uiso 1 1 calc R
C161 C 0.7979(2) 0.8290(5) 0.9780(5) 0.029 Uani 1 1 d .
C59 C 0.8531(2) 0.8952(5) 0.8031(5) 0.030 Uani 1 1 d .
C185 C 0.7282(3) 0.8864(6) 0.6598(6) 0.042 Uani 1 1 d .
H18 H 0.7075 0.8967 0.6565 0.050 Uiso 1 1 calc R
C52 C 0.8746(2) 0.8030(5) 0.9811(4) 0.024 Uani 1 1 d .
C164 C 0.7776(3) 0.8895(6) 0.8324(5) 0.035 Uani 1 1 d .
H16B H 0.7696 0.9183 0.8048 0.042 Uiso 1 1 calc R
C50 C 0.8698(2) 0.8418(5) 1.0882(4) 0.027 Uani 1 1 d .
H50 H 0.8671 0.8827 1.0781 0.032 Uiso 1 1 calc R
C182 C 0.8120(3) 0.9300(6) 1.0191(5) 0.036 Uani 1 1 d .
H18A H 0.8296 0.9290 0.9977 0.043 Uiso 1 1 calc R
C49 C 0.8693(2) 0.8223(5) 1.1459(5) 0.028 Uani 1 1 d .
C57 C 0.8350(2) 0.9935(5) 0.7815(5) 0.028 Uani 1 1 d .
C159 C 0.8019(2) 0.7616(5) 1.0651(5) 0.031 Uani 1 1 d .
H15A H 0.7996 0.7903 1.0953 0.037 Uiso 1 1 calc R
C71 C 0.8778(2) 0.4786(5) 0.8700(5) 0.031 Uani 1 1 d .
H71 H 0.8768 0.4681 0.8293 0.037 Uiso 1 1 calc R
C170 C 0.7940(2) 0.6412(5) 0.7636(4) 0.028 Uani 1 1 d .
C63 C 0.8465(2) 0.7292(5) 0.6337(4) 0.029 Uani 1 1 d .
H63 H 0.8441 0.7704 0.6244 0.034 Uiso 1 1 calc R
C78 C 0.9179(3) 0.7489(6) 1.2792(5) 0.040 Uani 1 1 d .
H78 H 0.9271 0.7212 1.2543 0.048 Uiso 1 1 calc R
C157 C 0.8089(2) 0.6763(5) 1.0142(4) 0.026 Uani 1 1 d .
C96 C 0.8408(2) 0.8569(6) 1.2221(5) 0.033 Uani 1 1 d .
C86 C 0.8747(2) 0.8103(6) 1.2980(5) 0.034 Uani 1 1 d .
C48 C 0.8745(2) 0.7622(5) 1.1613(4) 0.029 Uani 1 1 d .
C18 C 0.9545(3) 0.5732(6) 0.7819(5) 0.039 Uani 1 1 d .
H18B H 0.9606 0.5325 0.7838 0.046 Uiso 1 1 calc R
C171 C 0.7987(2) 0.5861(5) 0.7896(4) 0.028 Uani 1 1 d .
C97 C 0.8421(3) 1.1145(6) 0.8369(5) 0.036 Uani 1 1 d .
C162 C 0.7939(2) 0.8400(5) 0.9156(5) 0.029 Uani 1 1 d .
N2 N 0.9378(2) 0.8167(5) 0.9158(4) 0.033 Uani 1 1 d .
C55 C 0.8503(2) 0.9657(5) 0.8825(5) 0.029 Uani 1 1 d .
H55 H 0.8530 0.9746 0.9235 0.035 Uiso 1 1 calc R
C165 C 0.7873(2) 0.8274(5) 0.8200(5) 0.028 Uani 1 1 d .
C190 C 0.7669(2) 0.5154(5) 0.7253(5) 0.031 Uani 1 1 d .
H19 H 0.7493 0.5356 0.7360 0.037 Uiso 1 1 calc R
C56 C 0.8398(2) 1.0082(5) 0.8434(5) 0.028 Uani 1 1 d .
C66 C 0.8545(2) 0.6073(5) 0.6620(5) 0.032 Uani 1 1 d .
H66 H 0.8576 0.5665 0.6720 0.038 Uiso 1 1 calc R
C163 C 0.7827(2) 0.8957(5) 0.8912(5) 0.032 Uani 1 1 d .
H16C H 0.7795 0.9310 0.9131 0.038 Uiso 1 1 calc R
C117 C 0.8436(2) 0.6803(6) 0.4856(5) 0.035 Uani 1 1 d .
C118 C 0.8693(3) 0.7058(6) 0.4646(5) 0.038 Uani 1 1 d .
H11 H 0.8791 0.7379 0.4855 0.046 Uiso 1 1 calc R
C39 C 0.9706(2) 0.5319(5) 0.8992(5) 0.029 Uani 1 1 d .
C128 C 0.7729(3) 0.6074(6) 0.4584(5) 0.038 Uani 1 1 d .
C22 C 0.9898(3) 0.7636(6) 1.1010(5) 0.038 Uani 1 1 d .
H22 H 1.0021 0.7389 1.0786 0.046 Uiso 1 1 calc R
C95 C 0.8128(2) 0.8780(6) 1.1957(5) 0.034 Uani 1 1 d .
H95 H 0.8115 0.8981 1.1587 0.041 Uiso 1 1 calc R
C127 C 0.8031(2) 0.6075(5) 0.4819(5) 0.032 Uani 1 1 d .
C194 C 0.8206(3) 0.4999(6) 0.7348(5) 0.035 Uani 1 1 d .
H19A H 0.8398 0.5093 0.7536 0.042 Uiso 1 1 calc R
C195 C 0.8089(2) 0.5733(5) 1.0549(5) 0.032 Uani 1 1 d .
C65 C 0.8443(2) 0.6246(5) 0.6047(5) 0.029 Uani 1 1 d .
C160 C 0.8033(2) 0.7731(5) 1.0030(5) 0.029 Uani 1 1 d .
C135 C 0.7861(3) 0.5592(6) 0.5720(6) 0.040 Uani 1 1 d .
H13 H 0.7907 0.5420 0.6099 0.048 Uiso 1 1 calc R
C178 C 0.7671(3) 0.8841(6) 1.0483(5) 0.037 Uani 1 1 d .
H17B H 0.7536 0.8512 1.0477 0.045 Uiso 1 1 calc R
C200 C 0.8340(2) 0.5658(5) 1.0945(4) 0.029 Uani 1 1 d .
H20 H 0.8520 0.5870 1.0882 0.034 Uiso 1 1 calc R
C58 C 0.8424(2) 0.9381(5) 0.7612(5) 0.028 Uani 1 1 d .
H58 H 0.8404 0.9290 0.7202 0.033 Uiso 1 1 calc R
C20 C 0.9560(2) 0.5926(5) 0.8900(5) 0.030 Uani 1 1 d .
C119 C 0.8806(3) 0.6841(6) 0.4128(6) 0.041 Uani 1 1 d .
H11A H 0.8975 0.7029 0.3975 0.050 Uiso 1 1 calc R
C72 C 0.8771(2) 0.4357(5) 0.9126(5) 0.031 Uani 1 1 d .
C6 C 0.9482(3) 0.8174(6) 0.9723(5) 0.035 Uani 1 1 d .
C64 C 0.8412(2) 0.6865(5) 0.5899(5) 0.032 Uani 1 1 d .
C133 C 0.7496(3) 0.5854(7) 0.4926(6) 0.046 Uani 1 1 d .
C148 C 0.8312(3) 0.2760(6) 0.9947(5) 0.035 Uani 1 1 d .
C191 C 0.7645(3) 0.4692(6) 0.6835(5) 0.039 Uani 1 1 d .
H19B H 0.7451 0.4568 0.6678 0.047 Uiso 1 1 calc R
C13 C 0.9248(3) 0.8212(7) 0.6910(6) 0.047 Uani 1 1 d .
H13A H 0.9222 0.8194 0.6490 0.057 Uiso 1 1 calc R
C196 C 0.7827(3) 0.5423(6) 1.0651(5) 0.035 Uani 1 1 d .
H19C H 0.7653 0.5472 1.0387 0.042 Uiso 1 1 calc R
C155 C 0.8277(3) 0.3905(6) 1.0415(5) 0.039 Uani 1 1 d .
H15B H 0.8269 0.4293 1.0582 0.047 Uiso 1 1 calc R
C116 C 0.7963(2) 1.0612(6) 0.7494(5) 0.034 Uani 1 1 d .
C189 C 0.7945(2) 0.5317(5) 0.7508(5) 0.031 Uani 1 1 d .
C115 C 0.7716(3) 1.0283(6) 0.7297(5) 0.039 Uani 1 1 d .
H11B H 0.7741 0.9893 0.7142 0.047 Uiso 1 1 calc R
C15 C 0.9333(3) 0.7143(6) 0.7126(5) 0.038 Uani 1 1 d .
C16 C 0.9391(3) 0.6625(6) 0.7507(5) 0.039 Uani 1 1 d .
C17 C 0.9487(3) 0.6060(7) 0.7320(6) 0.047 Uani 1 1 d .
H17C H 0.9506 0.5935 0.6924 0.056 Uiso 1 1 calc R
C103 C 0.8303(3) 1.2820(8) 0.7059(7) 0.055 Uani 1 1 d .
H10 H 0.8191 1.3037 0.6758 0.066 Uiso 1 1 calc R
C2 C 0.9627(2) 0.6099(6) 0.9995(5) 0.036 Uani 1 1 d .
H2 H 0.9691 0.5711 1.0117 0.043 Uiso 1 1 calc R
C113 C 0.7397(3) 1.1105(6) 0.7574(5) 0.039 Uani 1 1 d .
C183 C 0.7703(3) 0.8375(6) 0.7136(5) 0.035 Uani 1 1 d .
C137 C 0.8930(3) 0.3356(6) 0.9198(5) 0.040 Uani 1 1 d .
C187 C 0.7775(3) 0.8899(7) 0.6220(6) 0.045 Uani 1 1 d .
H18C H 0.7902 0.9022 0.5924 0.054 Uiso 1 1 calc R
C40 C 0.9988(3) 0.5222(6) 0.8801(6) 0.043 Uani 1 1 d .
H40 H 1.0090 0.5543 0.8629 0.051 Uiso 1 1 calc R
C107 C 0.7947(2) 1.1157(6) 0.7748(5) 0.035 Uani 1 1 d .
C192 C 0.7896(2) 0.4418(6) 0.6649(5) 0.035 Uani 1 1 d .
C9 C 0.9414(3) 0.8732(6) 0.8943(6) 0.041 Uani 1 1 d .
C146 C 0.8854(3) 0.2994(6) 0.9657(6) 0.042 Uani 1 1 d .
C99 C 0.8805(3) 1.1865(7) 0.8362(6) 0.051 Uani 1 1 d .
H99 H 0.8997 1.2007 0.8507 0.062 Uiso 1 1 calc R
C33 C 0.9384(3) 0.7028(7) 0.6486(6) 0.045 Uani 1 1 d .
C186 C 0.7472(3) 0.9046(7) 0.6178(6) 0.048 Uani 1 1 d .
C124 C 0.8299(3) 0.5576(7) 0.3758(5) 0.042 Uani 1 1 d .
H12 H 0.8120 0.5399 0.3881 0.051 Uiso 1 1 calc R
C85 C 0.8911(3) 0.8356(6) 1.3492(6) 0.043 Uani 1 1 d .
C156 C 0.8541(2) 0.3710(6) 1.0152(5) 0.034 Uani 1 1 d .
C89 C 0.8186(3) 0.7883(6) 1.3609(5) 0.040 Uani 1 1 d .
H89 H 0.8376 0.7756 1.3784 0.048 Uiso 1 1 calc R
C104 C 0.8185(3) 1.2325(7) 0.7272(6) 0.047 Uani 1 1 d .
H10A H 0.7991 1.2196 0.7123 0.056 Uiso 1 1 calc R
C181 C 0.8062(3) 0.9789(6) 1.0525(5) 0.039 Uani 1 1 d .
H18D H 0.8200 1.0112 1.0544 0.047 Uiso 1 1 calc R
C180 C 0.7807(3) 0.9822(7) 1.0836(6) 0.046 Uani 1 1 d .
C110 C 0.7345(3) 1.2220(8) 0.8061(7) 0.057 Uani 1 1 d .
H11C H 0.7322 1.2602 0.8233 0.068 Uiso 1 1 calc R
C129 C 0.7647(3) 0.6326(6) 0.4034(5) 0.040 Uani 1 1 d .
H12A H 0.7797 0.6494 0.3805 0.048 Uiso 1 1 calc R
C93 C 0.7893(3) 0.8383(6) 1.2815(5) 0.040 Uani 1 1 d .
C106 C 0.8236(3) 1.1452(6) 0.7968(5) 0.036 Uani 1 1 d .
C120 C 0.8678(3) 0.6365(6) 0.3842(6) 0.041 Uani 1 1 d .
C38 C 0.9217(3) 0.6637(7) 0.6131(6) 0.051 Uani 1 1 d .
H38 H 0.9050 0.6449 0.6294 0.061 Uiso 1 1 calc R
C175 C 0.8095(2) 0.5874(5) 0.9460(4) 0.027 Uani 1 1 d .
C188 C 0.7888(3) 0.8568(6) 0.6703(5) 0.041 Uani 1 1 d .
H18E H 0.8096 0.8472 0.6739 0.050 Uiso 1 1 calc R
C43 C 0.9712(3) 0.4330(7) 0.9372(6) 0.044 Uani 1 1 d .
H43 H 0.9617 0.4023 0.9580 0.053 Uiso 1 1 calc R
C105 C 0.8349(3) 1.1986(6) 0.7722(5) 0.037 Uani 1 1 d .
C1 C 0.9538(2) 0.6286(5) 0.9408(4) 0.027 Uani 1 1 d .
C109 C 0.7625(3) 1.1973(6) 0.8065(6) 0.042 Uani 1 1 d .
H10B H 0.7792 1.2183 0.8247 0.051 Uiso 1 1 calc R
C136 C 0.8087(2) 0.5826(6) 0.5395(5) 0.034 Uani 1 1 d .
C94 C 0.7875(3) 0.8679(6) 1.2267(5) 0.038 Uani 1 1 d .
H94 H 0.7685 0.8813 1.2104 0.045 Uiso 1 1 calc R
C149 C 0.8309(3) 0.2184(7) 0.9660(6) 0.045 Uani 1 1 d .
H14 H 0.8480 0.2050 0.9470 0.055 Uiso 1 1 calc R
C130 C 0.7357(3) 0.6333(8) 0.3825(7) 0.056 Uani 1 1 d .
H13B H 0.7308 0.6489 0.3440 0.067 Uiso 1 1 calc R
C92 C 0.7639(3) 0.8220(6) 1.3109(6) 0.043 Uani 1 1 d .
H92 H 0.7447 0.8328 1.2931 0.051 Uiso 1 1 calc R
C14 C 0.9284(3) 0.7722(6) 0.7303(5) 0.036 Uani 1 1 d .
C44 C 0.9566(3) 0.4864(6) 0.9288(5) 0.040 Uani 1 1 d .
H44 H 0.9372 0.4923 0.9429 0.048 Uiso 1 1 calc R
C5 C 0.9527(3) 0.7696(6) 1.0133(5) 0.035 Uani 1 1 d .
C21 C 0.9630(3) 0.7837(6) 1.0776(5) 0.040 Uani 1 1 d .
C179 C 0.7609(3) 0.9333(6) 1.0815(5) 0.040 Uani 1 1 d .
H17D H 0.7434 0.9343 1.1029 0.048 Uiso 1 1 calc R
C25 C 0.9539(3) 0.8347(7) 1.1666(6) 0.049 Uani 1 1 d .
H25 H 0.9414 0.8584 1.1894 0.059 Uiso 1 1 calc R
C123 C 0.8441(3) 0.5326(8) 0.3303(6) 0.053 Uani 1 1 d .
H12B H 0.8371 0.4954 0.3146 0.063 Uiso 1 1 calc R
C11 C 0.9287(3) 0.8544(6) 0.7865(6) 0.042 Uani 1 1 d .
C34 C 0.9613(3) 0.7358(7) 0.6227(6) 0.050 Uani 1 1 d .
H34 H 0.9721 0.7657 0.6450 0.060 Uiso 1 1 calc R
C100 C 0.8637(3) 1.2195(7) 0.7935(6) 0.047 Uani 1 1 d .
C125 C 0.8414(3) 0.6090(6) 0.4044(5) 0.041 Uani 1 1 d .
C98 C 0.8701(3) 1.1354(6) 0.8572(6) 0.041 Uani 1 1 d .
H98 H 0.8820 1.1134 0.8860 0.049 Uiso 1 1 calc R
C193 C 0.8181(3) 0.4560(6) 0.6926(5) 0.035 Uani 1 1 d .
H19D H 0.8355 0.4352 0.6821 0.042 Uiso 1 1 calc R
C23 C 0.9991(3) 0.7801(6) 1.1590(6) 0.043 Uani 1 1 d .
H23 H 1.0180 0.7668 1.1763 0.052 Uiso 1 1 calc R
C154 C 0.8046(3) 0.3545(7) 1.0425(6) 0.045 Uani 1 1 d .
H15C H 0.7869 0.3683 1.0593 0.054 Uiso 1 1 calc R
C111 C 0.7095(4) 1.1927(8) 0.7813(7) 0.057 Uani 1 1 d .
H11D H 0.6906 1.2122 0.7795 0.069 Uiso 1 1 calc R
C184 C 0.7405(3) 0.8520(6) 0.7078(5) 0.040 Uani 1 1 d .
H18F H 0.7276 0.8386 0.7368 0.049 Uiso 1 1 calc R
C41 C 1.0125(3) 0.4684(7) 0.8851(6) 0.045 Uani 1 1 d .
H41 H 1.0310 0.4614 0.8677 0.054 Uiso 1 1 calc R
C112 C 0.7113(3) 1.1382(7) 0.7602(7) 0.054 Uani 1 1 d .
H11E H 0.6935 1.1174 0.7469 0.065 Uiso 1 1 calc R
C122 C 0.8680(3) 0.5596(7) 0.3066(7) 0.053 Uani 1 1 d .
H12C H 0.8763 0.5436 0.2725 0.064 Uiso 1 1 calc R
C10 C 0.9361(3) 0.8900(7) 0.8335(6) 0.046 Uani 1 1 d .
C199 C 0.8333(3) 0.5285(6) 1.1427(5) 0.036 Uani 1 1 d .
H19E H 0.8502 0.5248 1.1706 0.043 Uiso 1 1 calc R
C12 C 0.9257(3) 0.8720(7) 0.7255(6) 0.049 Uani 1 1 d .
H12D H 0.9245 0.9119 0.7113 0.059 Uiso 1 1 calc R
C79 C 0.9332(3) 0.7686(7) 1.3277(6) 0.050 Uani 1 1 d .
H79 H 0.9528 0.7535 1.3382 0.059 Uiso 1 1 calc R
C26 C 0.9451(3) 0.8200(7) 1.1098(6) 0.047 Uani 1 1 d .
H26 H 0.9265 0.8346 1.0922 0.057 Uiso 1 1 calc R
C145 C 0.9060(4) 0.2568(9) 0.9907(8) 0.065 Uani 1 1 d .
C197 C 0.7815(3) 0.5038(7) 1.1137(6) 0.044 Uani 1 1 d .
H19F H 0.7633 0.4840 1.1211 0.052 Uiso 1 1 calc R
C134 C 0.7569(3) 0.5617(7) 0.5480(6) 0.049 Uani 1 1 d .
H13C H 0.7413 0.5465 0.5702 0.059 Uiso 1 1 calc R
C7 C 0.9585(3) 0.8787(8) 0.9882(7) 0.057 Uani 1 1 d .
H7 H 0.9672 0.8913 1.0256 0.069 Uiso 1 1 calc R
C84 C 0.8797(4) 0.8809(8) 1.3847(7) 0.058 Uani 1 1 d .
H84 H 0.8609 0.8988 1.3734 0.070 Uiso 1 1 calc R
C42 C 0.9985(3) 0.4222(7) 0.9172(6) 0.051 Uani 1 1 d .
C114 C 0.7431(3) 1.0523(7) 0.7323(6) 0.051 Uani 1 1 d .
H11F H 0.7259 1.0304 0.7177 0.061 Uiso 1 1 calc R
C139 C 0.9402(4) 0.2868(9) 0.9201(8) 0.070 Uani 1 1 d .
H13D H 0.9594 0.2837 0.9047 0.084 Uiso 1 1 calc R
C80 C 0.9202(3) 0.8130(7) 1.3645(7) 0.053 Uani 1 1 d .
C35 C 0.9679(4) 0.7243(8) 0.5647(7) 0.059 Uani 1 1 d .
H35 H 0.9842 0.7442 0.5485 0.071 Uiso 1 1 calc R
C88 C 0.8180(2) 0.8205(6) 1.3087(5) 0.034 Uani 1 1 d .
C150 C 0.8063(3) 0.1836(7) 0.9664(6) 0.050 Uani 1 1 d .
H15D H 0.8063 0.1458 0.9473 0.061 Uiso 1 1 calc R
C132 C 0.7196(4) 0.5853(8) 0.4677(7) 0.059 Uani 1 1 d .
H13E H 0.7043 0.5664 0.4881 0.071 Uiso 1 1 calc R
C87 C 0.8440(2) 0.8305(6) 1.2756(5) 0.034 Uani 1 1 d .
C24 C 0.9813(3) 0.8148(6) 1.1903(6) 0.044 Uani 1 1 d .
C90 C 0.7935(3) 0.7740(7) 1.3887(7) 0.053 Uani 1 1 d .
H90 H 0.7947 0.7523 1.4248 0.064 Uiso 1 1 calc R
C102 C 0.8589(4) 1.3032(9) 0.7268(8) 0.066 Uani 1 1 d .
H10C H 0.8671 1.3377 0.7096 0.079 Uiso 1 1 calc R
C37 C 0.9271(3) 0.6497(7) 0.5558(6) 0.048 Uani 1 1 d .
H37 H 0.9161 0.6195 0.5342 0.057 Uiso 1 1 calc R
C121 C 0.8802(3) 0.6116(7) 0.3339(6) 0.049 Uani 1 1 d .
H12E H 0.8970 0.6304 0.3182 0.059 Uiso 1 1 calc R
C131 C 0.7125(4) 0.6122(9) 0.4147(8) 0.066 Uani 1 1 d .
H13F H 0.6921 0.6165 0.4000 0.079 Uiso 1 1 calc R
C82 C 0.9236(5) 0.8749(10) 1.4517(9) 0.079 Uani 1 1 d .
H82 H 0.9340 0.8863 1.4880 0.094 Uiso 1 1 calc R
C81 C 0.9357(4) 0.8354(9) 1.4161(8) 0.072 Uani 1 1 d .
H81 H 0.9556 0.8218 1.4261 0.086 Uiso 1 1 calc R
C36 C 0.9506(4) 0.6836(8) 0.5301(7) 0.058 Uani 1 1 d .
C147 C 0.8570(3) 0.3171(6) 0.9930(5) 0.040 Uani 1 1 d .
C91 C 0.7649(3) 0.7931(8) 1.3610(7) 0.055 Uani 1 1 d .
H91 H 0.7468 0.7846 1.3793 0.066 Uiso 1 1 calc R
C151 C 0.7811(3) 0.2013(7) 0.9937(6) 0.054 Uani 1 1 d .
H15E H 0.7646 0.1747 0.9958 0.064 Uiso 1 1 calc R
C138 C 0.9208(3) 0.3264(7) 0.8960(6) 0.050 Uani 1 1 d .
H13G H 0.9259 0.3486 0.8624 0.060 Uiso 1 1 calc R
C153 C 0.8051(3) 0.2948(7) 1.0190(6) 0.044 Uani 1 1 d .
C108 C 0.7669(3) 1.1423(6) 0.7807(5) 0.039 Uani 1 1 d .
C140 C 0.9337(4) 0.2489(9) 0.9673(8) 0.070 Uani 1 1 d .
C152 C 0.7798(3) 0.2572(7) 1.0179(6) 0.048 Uani 1 1 d .
H15F H 0.7618 0.2705 1.0339 0.058 Uiso 1 1 calc R
C83 C 0.8957(4) 0.8992(10) 1.4350(9) 0.076 Uani 1 1 d .
H83 H 0.8875 0.9290 1.4590 0.091 Uiso 1 1 calc R
C101 C 0.8738(4) 1.2759(9) 0.7690(8) 0.067 Uani 1 1 d .
H10D H 0.8922 1.2928 0.7849 0.081 Uiso 1 1 calc R
N11 N 0.86871(18) 0.7045(4) 0.7919(4) 0.028 Uani 1 1 d .
N7 N 0.87808(18) 0.7466(4) 0.9572(4) 0.025 Uani 1 1 d .
N10 N 0.85722(19) 0.8039(4) 0.7481(4) 0.027 Uani 1 1 d .
N9 N 0.86795(19) 0.8088(4) 0.8537(4) 0.029 Uani 1 1 d .
Cl2 Cl 0.9706(2) 1.1490(5) 0.8045(4) 0.148 Uani 1 1 d .
C144 C 0.9004(4) 0.2241(10) 1.0426(8) 0.076 Uani 1 1 d .
H14A H 0.8812 0.2288 1.0580 0.091 Uiso 1 1 calc R
C141 C 0.9550(8) 0.2084(18) 1.0029(14) 0.127 Uani 1 1 d .
H14B H 0.9748 0.2034 0.9905 0.153 Uiso 1 1 calc R
C142 C 0.9480(7) 0.1816(16) 1.0470(14) 0.115 Uani 1 1 d .
H14C H 0.9629 0.1556 1.0645 0.138 Uiso 1 1 calc R
C143 C 0.9218(7) 0.1838(17) 1.0744(15) 0.124 Uani 1 1 d .
H14D H 0.9180 0.1623 1.1092 0.149 Uiso 1 1 calc R
C27 C 0.9423(2) 0.9559(4) 0.8219(5) 0.061 Uani 1 1 d G
C28 C 0.92620(19) 1.0015(5) 0.8467(5) 0.061 Uani 1 1 d G
H28 H 0.9089 0.9925 0.8671 0.073 Uiso 1 1 calc R
C29 C 0.9355(2) 1.0604(4) 0.8415(5) 0.061 Uani 1 1 d G
H29 H 0.9245 1.0916 0.8584 0.073 Uiso 1 1 calc R
C30 C 0.9608(2) 1.0736(4) 0.8116(5) 0.061 Uani 1 1 d G
C31 C 0.97696(19) 1.0280(5) 0.7869(4) 0.061 Uani 1 1 d G
H31 H 0.9943 1.0370 0.7665 0.073 Uiso 1 1 calc R
C32 C 0.9677(2) 0.9691(4) 0.7921(5) 0.061 Uani 1 1 d G
H32 H 0.9787 0.9379 0.7752 0.073 Uiso 1 1 calc R
C8 C 0.9534(4) 0.9121(10) 0.9413(8) 0.072 Uani 1 1 d .
H8 H 0.9568 0.9538 0.9386 0.086 Uiso 1 1 calc R
C1A C 0.9437(4) 0.5852(10) 0.2130(7) 0.143 Uani 1 1 d G
C2A C 0.9465(5) 0.5467(8) 0.2612(9) 0.109 Uani 1 1 d G
H2A H 0.9355 0.5103 0.2603 0.131 Uiso 1 1 calc R
C3A C 0.9654(5) 0.5614(9) 0.3105(8) 0.133 Uani 1 1 d G
H3A H 0.9673 0.5351 0.3435 0.160 Uiso 1 1 calc R
C4A C 0.9814(4) 0.6146(10) 0.3117(7) 0.127 Uani 1 1 d G
H4A H 0.9943 0.6247 0.3455 0.153 Uiso 1 1 calc R
C5A C 0.9786(4) 0.6532(8) 0.2635(8) 0.103 Uani 1 1 d G
H5A H 0.9896 0.6895 0.2644 0.124 Uiso 1 1 calc R
C6A C 0.9597(4) 0.6385(9) 0.2142(7) 0.100 Uani 1 1 d G
H6A H 0.9578 0.6648 0.1812 0.120 Uiso 1 1 calc R
C7A C 0.9228(6) 0.5681(14) 0.1578(12) 0.104 Uani 1 1 d .
H7AC H 0.9232 0.5999 0.1282 0.156 Uiso 1 1 calc R
H7AA H 0.9022 0.5627 0.1694 0.156 Uiso 1 1 calc R
H7AB H 0.9299 0.5308 0.1410 0.156 Uiso 1 1 calc R
C1B C 0.93901(19) 0.3718(4) 0.7213(3) 0.050 Uani 1 1 d G
C2B C 0.9298(2) 0.3569(3) 0.6632(4) 0.050 Uani 1 1 d G
H2B H 0.9369 0.3212 0.6462 0.060 Uiso 1 1 calc R
C3B C 0.9102(2) 0.3941(4) 0.6300(3) 0.050 Uani 1 1 d G
H3B H 0.9039 0.3839 0.5903 0.060 Uiso 1 1 calc R
C4B C 0.89984(19) 0.4463(4) 0.6548(3) 0.050 Uani 1 1 d G
H4B H 0.8865 0.4717 0.6320 0.060 Uiso 1 1 calc R
C5B C 0.9091(2) 0.4612(3) 0.7128(4) 0.050 Uani 1 1 d G
H5B H 0.9020 0.4968 0.7298 0.060 Uiso 1 1 calc R
C6B C 0.9286(2) 0.4239(4) 0.7461(3) 0.050 Uani 1 1 d G
H6B H 0.9349 0.4341 0.7858 0.060 Uiso 1 1 calc R
C7B C 0.9601(3) 0.3248(7) 0.7473(6) 0.050 Uani 1 1 d .
H7BB H 0.9664 0.3352 0.7883 0.075 Uiso 1 1 calc R
H7BC H 0.9779 0.3225 0.7241 0.075 Uiso 1 1 calc R
H7BA H 0.9499 0.2861 0.7463 0.075 Uiso 1 1 calc R
C1C C 0.8770(2) 0.0315(4) 0.1262(3) 0.050 Uani 1 1 d G
C2C C 0.8965(2) -0.0130(4) 0.1096(3) 0.050 Uani 1 1 d G
H2C H 0.9029 -0.0432 0.1371 0.060 Uiso 1 1 calc R
C3C C 0.90642(19) -0.0134(4) 0.0528(4) 0.050 Uani 1 1 d G
H3C H 0.9197 -0.0438 0.0415 0.060 Uiso 1 1 calc R
C4C C 0.8969(2) 0.0308(4) 0.0126(3) 0.050 Uani 1 1 d G
H4C H 0.9037 0.0305 -0.0262 0.060 Uiso 1 1 calc R
C5C C 0.8775(2) 0.0753(4) 0.0292(3) 0.050 Uani 1 1 d G
H5C H 0.8710 0.1055 0.0017 0.060 Uiso 1 1 calc R
C6C C 0.86754(19) 0.0756(4) 0.0860(4) 0.050 Uani 1 1 d G
H6C H 0.8543 0.1061 0.0973 0.060 Uiso 1 1 calc R
C7C C 0.8610(3) 0.0163(7) 0.1737(6) 0.050 Uani 1 1 d .
H7CB H 0.8476 0.0492 0.1826 0.075 Uiso 1 1 calc R
H7CC H 0.8750 0.0085 0.2083 0.075 Uiso 1 1 calc R
H7CA H 0.8491 -0.0196 0.1642 0.075 Uiso 1 1 calc R
O1A O 0.7099(2) 0.8730(5) 0.1872(4) 0.050 Uani 1 1 d .
H1A H 0.7242 0.8528 0.2031 0.075 Uiso 1 1 calc R
C8A C 0.6984(3) 0.8443(7) 0.1359(6) 0.050 Uani 1 1 d .
H8AC H 0.6958 0.8732 0.1036 0.075 Uiso 1 1 calc R
H8AB H 0.6788 0.8264 0.1430 0.075 Uiso 1 1 calc R
H8AA H 0.7123 0.8129 0.1253 0.075 Uiso 1 1 calc R

loop_
_atom_site_aniso_label
_atom_site_aniso_U_11
_atom_site_aniso_U_22
_atom_site_aniso_U_33
_atom_site_aniso_U_23
_atom_site_aniso_U_13
_atom_site_aniso_U_12
Y1 0.025 0.025 0.025 0.000 0.002 0.000
Y2 0.024 0.024 0.024 0.000 0.002 0.000
Cl7 0.045 0.045 0.045 0.000 0.003 0.000
Cl8 0.050 0.050 0.050 0.000 0.004 0.000
Cl1 0.055 0.055 0.055 0.000 0.004 0.000
Cl5 0.060 0.060 0.060 0.000 0.004 0.000
Cl4 0.059 0.059 0.059 0.000 0.004 0.000
Cl6 0.067 0.067 0.067 0.000 0.005 0.000
Cl3 0.062 0.062 0.062 0.000 0.004 0.000
N8 0.025 0.025 0.025 0.000 0.002 0.000
O6 0.032 0.032 0.032 0.000 0.002 0.000
N12 0.024 0.024 0.024 0.000 0.002 0.000
C62 0.029 0.029 0.029 0.000 0.002 0.000
C46 0.023 0.023 0.023 0.000 0.002 0.000
C51 0.027 0.027 0.027 0.000 0.002 0.000
N13 0.026 0.026 0.026 0.000 0.002 0.000
C70 0.026 0.026 0.026 0.000 0.002 0.000
C54 0.025 0.025 0.025 0.000 0.002 0.000
N16 0.027 0.027 0.027 0.000 0.002 0.000
O2 0.038 0.038 0.038 0.000 0.003 0.000
O3 0.031 0.031 0.031 0.000 0.002 0.000
O5 0.034 0.034 0.034 0.000 0.002 0.000
C167 0.027 0.027 0.027 0.000 0.002 0.000
C67 0.030 0.030 0.030 0.000 0.002 0.000
N6 0.026 0.026 0.026 0.000 0.002 0.000
O4 0.034 0.034 0.034 0.000 0.002 0.000
C53 0.025 0.025 0.025 0.000 0.002 0.000
C68 0.028 0.028 0.028 0.000 0.002 0.000
C69 0.023 0.023 0.023 0.000 0.002 0.000
C158 0.031 0.031 0.031 0.000 0.002 0.000
C73 0.028 0.028 0.028 0.000 0.002 0.000
O8 0.036 0.036 0.036 0.000 0.003 0.000
C45 0.025 0.025 0.025 0.000 0.002 0.000
O1 0.037 0.037 0.037 0.000 0.003 0.000
O7 0.036 0.036 0.036 0.000 0.003 0.000
N3 0.035 0.035 0.035 0.000 0.002 0.000
C75 0.025 0.025 0.025 0.000 0.002 0.000
N5 0.027 0.027 0.027 0.000 0.002 0.000
C60 0.024 0.024 0.024 0.000 0.002 0.000
C173 0.033 0.033 0.033 0.000 0.002 0.000
C126 0.035 0.035 0.035 0.000 0.002 0.000
N1 0.028 0.028 0.028 0.000 0.002 0.000
C166 0.030 0.030 0.030 0.000 0.002 0.000
C4 0.028 0.028 0.028 0.000 0.002 0.000
N14 0.026 0.026 0.026 0.000 0.002 0.000
C61 0.022 0.022 0.022 0.000 0.002 0.000
C19 0.032 0.032 0.032 0.000 0.002 0.000
C76 0.024 0.024 0.024 0.000 0.002 0.000
C177 0.030 0.030 0.030 0.000 0.002 0.000
N4 0.024 0.024 0.024 0.000 0.002 0.000
C3 0.035 0.035 0.035 0.000 0.002 0.000
C77 0.035 0.035 0.035 0.000 0.003 0.000
C198 0.041 0.041 0.041 0.000 0.003 0.000
C47 0.030 0.030 0.030 0.000 0.002 0.000
C174 0.034 0.034 0.034 0.000 0.002 0.000
C168 0.035 0.035 0.035 0.000 0.002 0.000
N15 0.030 0.030 0.030 0.000 0.002 0.000
C169 0.037 0.037 0.037 0.000 0.003 0.000
C172 0.024 0.024 0.024 0.000 0.002 0.000
C176 0.027 0.027 0.027 0.000 0.002 0.000
C74 0.029 0.029 0.029 0.000 0.002 0.000
C161 0.029 0.029 0.029 0.000 0.002 0.000
C59 0.030 0.030 0.030 0.000 0.002 0.000
C185 0.042 0.042 0.042 0.000 0.003 0.000
C52 0.024 0.024 0.024 0.000 0.002 0.000
C164 0.035 0.035 0.035 0.000 0.003 0.000
C50 0.027 0.027 0.027 0.000 0.002 0.000
C182 0.036 0.036 0.036 0.000 0.003 0.000
C49 0.028 0.028 0.028 0.000 0.002 0.000
C57 0.028 0.028 0.028 0.000 0.002 0.000
C159 0.031 0.031 0.031 0.000 0.002 0.000
C71 0.031 0.031 0.031 0.000 0.002 0.000
C170 0.028 0.028 0.028 0.000 0.002 0.000
C63 0.029 0.029 0.029 0.000 0.002 0.000
C78 0.040 0.040 0.040 0.000 0.003 0.000
C157 0.026 0.026 0.026 0.000 0.002 0.000
C96 0.033 0.033 0.033 0.000 0.002 0.000
C86 0.034 0.034 0.034 0.000 0.002 0.000
C48 0.029 0.029 0.029 0.000 0.002 0.000
C18 0.038 0.038 0.038 0.000 0.003 0.000
C171 0.028 0.028 0.028 0.000 0.002 0.000
C97 0.036 0.036 0.036 0.000 0.003 0.000
C162 0.029 0.029 0.029 0.000 0.002 0.000
N2 0.033 0.033 0.033 0.000 0.002 0.000
C55 0.029 0.029 0.029 0.000 0.002 0.000
C165 0.028 0.028 0.028 0.000 0.002 0.000
C190 0.031 0.031 0.031 0.000 0.002 0.000
C56 0.028 0.028 0.028 0.000 0.002 0.000
C66 0.032 0.032 0.032 0.000 0.002 0.000
C163 0.032 0.032 0.032 0.000 0.002 0.000
C117 0.035 0.035 0.035 0.000 0.002 0.000
C118 0.038 0.038 0.038 0.000 0.003 0.000
C39 0.029 0.029 0.029 0.000 0.002 0.000
C128 0.038 0.038 0.038 0.000 0.003 0.000
C22 0.038 0.038 0.038 0.000 0.003 0.000
C95 0.034 0.034 0.034 0.000 0.002 0.000
C127 0.032 0.032 0.032 0.000 0.002 0.000
C194 0.035 0.035 0.035 0.000 0.002 0.000
C195 0.032 0.032 0.032 0.000 0.002 0.000
C65 0.029 0.029 0.029 0.000 0.002 0.000
C160 0.029 0.029 0.029 0.000 0.002 0.000
C135 0.040 0.040 0.040 0.000 0.003 0.000
C178 0.037 0.037 0.037 0.000 0.003 0.000
C200 0.029 0.029 0.029 0.000 0.002 0.000
C58 0.028 0.028 0.028 0.000 0.002 0.000
C20 0.030 0.030 0.030 0.000 0.002 0.000
C119 0.041 0.041 0.041 0.000 0.003 0.000
C72 0.031 0.031 0.031 0.000 0.002 0.000
C6 0.035 0.035 0.035 0.000 0.002 0.000
C64 0.032 0.032 0.032 0.000 0.002 0.000
C133 0.046 0.046 0.046 0.000 0.003 0.000
C148 0.035 0.035 0.035 0.000 0.002 0.000
C191 0.039 0.039 0.039 0.000 0.003 0.000
C13 0.047 0.047 0.047 0.000 0.003 0.000
C196 0.035 0.035 0.035 0.000 0.003 0.000
C155 0.039 0.039 0.039 0.000 0.003 0.000
C116 0.034 0.034 0.034 0.000 0.002 0.000
C189 0.031 0.031 0.031 0.000 0.002 0.000
C115 0.039 0.039 0.039 0.000 0.003 0.000
C15 0.038 0.038 0.038 0.000 0.003 0.000
C16 0.039 0.039 0.039 0.000 0.003 0.000
C17 0.047 0.047 0.047 0.000 0.003 0.000
C103 0.055 0.055 0.055 0.000 0.004 0.000
C2 0.036 0.036 0.036 0.000 0.003 0.000
C113 0.039 0.039 0.039 0.000 0.003 0.000
C183 0.035 0.035 0.035 0.000 0.002 0.000
C137 0.040 0.040 0.040 0.000 0.003 0.000
C187 0.045 0.045 0.045 0.000 0.003 0.000
C40 0.043 0.043 0.043 0.000 0.003 0.000
C107 0.035 0.035 0.035 0.000 0.002 0.000
C192 0.035 0.035 0.035 0.000 0.002 0.000
C9 0.041 0.041 0.041 0.000 0.003 0.000
C146 0.042 0.042 0.042 0.000 0.003 0.000
C99 0.051 0.051 0.051 0.000 0.004 0.000
C33 0.045 0.045 0.045 0.000 0.003 0.000
C186 0.048 0.048 0.048 0.000 0.003 0.000
C124 0.042 0.042 0.042 0.000 0.003 0.000
C85 0.043 0.043 0.043 0.000 0.003 0.000
C156 0.034 0.034 0.034 0.000 0.002 0.000
C89 0.040 0.040 0.040 0.000 0.003 0.000
C104 0.047 0.047 0.047 0.000 0.003 0.000
C181 0.039 0.039 0.039 0.000 0.003 0.000
C180 0.046 0.046 0.046 0.000 0.003 0.000
C110 0.057 0.057 0.057 0.000 0.004 0.000
C129 0.040 0.040 0.040 0.000 0.003 0.000
C93 0.040 0.040 0.040 0.000 0.003 0.000
C106 0.036 0.036 0.036 0.000 0.003 0.000
C120 0.041 0.041 0.041 0.000 0.003 0.000
C38 0.051 0.051 0.051 0.000 0.004 0.000
C175 0.027 0.027 0.027 0.000 0.002 0.000
C188 0.041 0.041 0.041 0.000 0.003 0.000
C43 0.044 0.044 0.044 0.000 0.003 0.000
C105 0.037 0.037 0.037 0.000 0.003 0.000
C1 0.027 0.027 0.027 0.000 0.002 0.000
C109 0.042 0.042 0.042 0.000 0.003 0.000
C136 0.034 0.034 0.034 0.000 0.002 0.000
C94 0.038 0.038 0.038 0.000 0.003 0.000
C149 0.045 0.045 0.045 0.000 0.003 0.000
C130 0.056 0.056 0.056 0.000 0.004 0.000
C92 0.043 0.043 0.043 0.000 0.003 0.000
C14 0.036 0.036 0.036 0.000 0.003 0.000
C44 0.040 0.040 0.040 0.000 0.003 0.000
C5 0.035 0.035 0.035 0.000 0.002 0.000
C21 0.040 0.040 0.040 0.000 0.003 0.000
C179 0.040 0.040 0.040 0.000 0.003 0.000
C25 0.049 0.049 0.049 0.000 0.004 0.000
C123 0.053 0.053 0.053 0.000 0.004 0.000
C11 0.042 0.042 0.042 0.000 0.003 0.000
C34 0.050 0.050 0.050 0.000 0.004 0.000
C100 0.047 0.047 0.047 0.000 0.003 0.000
C125 0.041 0.041 0.041 0.000 0.003 0.000
C98 0.041 0.041 0.041 0.000 0.003 0.000
C193 0.035 0.035 0.035 0.000 0.003 0.000
C23 0.043 0.043 0.043 0.000 0.003 0.000
C154 0.045 0.045 0.045 0.000 0.003 0.000
C111 0.057 0.057 0.057 0.000 0.004 0.000
C184 0.040 0.040 0.040 0.000 0.003 0.000
C41 0.045 0.045 0.045 0.000 0.003 0.000
C112 0.054 0.054 0.054 0.000 0.004 0.000
C122 0.053 0.053 0.053 0.000 0.004 0.000
C10 0.046 0.046 0.046 0.000 0.003 0.000
C199 0.036 0.036 0.036 0.000 0.003 0.000
C12 0.049 0.049 0.049 0.000 0.003 0.000
C79 0.050 0.050 0.050 0.000 0.004 0.000
C26 0.047 0.047 0.047 0.000 0.003 0.000
C145 0.065 0.065 0.065 0.000 0.005 0.000
C197 0.044 0.044 0.044 0.000 0.003 0.000
C134 0.049 0.049 0.049 0.000 0.003 0.000
C7 0.057 0.057 0.057 0.000 0.004 0.000
C84 0.058 0.058 0.058 0.000 0.004 0.000
C42 0.051 0.051 0.051 0.000 0.004 0.000
C114 0.051 0.051 0.051 0.000 0.004 0.000
C139 0.070 0.070 0.070 0.000 0.005 0.000
C80 0.053 0.053 0.053 0.000 0.004 0.000
C35 0.059 0.059 0.059 0.000 0.004 0.000
C88 0.034 0.034 0.034 0.000 0.002 0.000
C150 0.050 0.050 0.050 0.000 0.004 0.000
C132 0.059 0.059 0.059 0.000 0.004 0.000
C87 0.034 0.034 0.034 0.000 0.002 0.000
C24 0.044 0.044 0.044 0.000 0.003 0.000
C90 0.053 0.053 0.053 0.000 0.004 0.000
C102 0.066 0.066 0.066 0.000 0.005 0.000
C37 0.048 0.048 0.048 0.000 0.003 0.000
C121 0.049 0.049 0.049 0.000 0.003 0.000
C131 0.066 0.066 0.066 0.000 0.005 0.000
C82 0.079 0.079 0.079 0.000 0.006 0.000
C81 0.072 0.072 0.072 0.000 0.005 0.000
C36 0.058 0.058 0.058 0.000 0.004 0.000
C147 0.040 0.040 0.040 0.000 0.003 0.000
C91 0.055 0.055 0.055 0.000 0.004 0.000
C151 0.054 0.054 0.054 0.000 0.004 0.000
C138 0.050 0.050 0.050 0.000 0.004 0.000
C153 0.044 0.044 0.044 0.000 0.003 0.000
C108 0.039 0.039 0.039 0.000 0.003 0.000
C140 0.070 0.070 0.070 0.000 0.005 0.000
C152 0.048 0.048 0.048 0.000 0.003 0.000
C83 0.076 0.076 0.076 0.000 0.005 0.000
C101 0.067 0.067 0.067 0.000 0.005 0.000
N11 0.028 0.028 0.028 0.000 0.002 0.000
N7 0.025 0.025 0.025 0.000 0.002 0.000
N10 0.027 0.027 0.027 0.000 0.002 0.000
N9 0.029 0.029 0.029 0.000 0.002 0.000
Cl2 0.148 0.148 0.148 0.000 0.010 0.000
C144 0.076 0.076 0.076 0.000 0.005 0.000
C141 0.127 0.127 0.127 0.000 0.009 0.000
C142 0.115 0.115 0.115 0.000 0.008 0.000
C143 0.124 0.124 0.124 0.000 0.009 0.000
C27 0.061 0.061 0.061 0.000 0.004 0.000
C28 0.061 0.061 0.061 0.000 0.004 0.000
C29 0.061 0.061 0.061 0.000 0.004 0.000
C30 0.061 0.061 0.061 0.000 0.004 0.000
C31 0.061 0.061 0.061 0.000 0.004 0.000
C32 0.061 0.061 0.061 0.000 0.004 0.000
C8 0.072 0.072 0.072 0.000 0.005 0.000
C1A 0.143 0.143 0.143 0.000 0.010 0.000
C2A 0.109 0.109 0.109 0.000 0.008 0.000
C3A 0.133 0.133 0.133 0.000 0.009 0.000
C4A 0.127 0.127 0.127 0.000 0.009 0.000
C5A 0.103 0.103 0.103 0.000 0.007 0.000
C6A 0.100 0.100 0.100 0.000 0.007 0.000
C7A 0.104 0.104 0.104 0.000 0.007 0.000
C1B 0.050 0.050 0.050 0.000 0.004 0.000
C2B 0.050 0.050 0.050 0.000 0.004 0.000
C3B 0.050 0.050 0.050 0.000 0.004 0.000
C4B 0.050 0.050 0.050 0.000 0.004 0.000
C5B 0.050 0.050 0.050 0.000 0.004 0.000
C6B 0.050 0.050 0.050 0.000 0.004 0.000
C7B 0.050 0.050 0.050 0.000 0.004 0.000
C1C 0.050 0.050 0.050 0.000 0.004 0.000
C2C 0.050 0.050 0.050 0.000 0.004 0.000
C3C 0.050 0.050 0.050 0.000 0.004 0.000
C4C 0.050 0.050 0.050 0.000 0.004 0.000
C5C 0.050 0.050 0.050 0.000 0.004 0.000
C6C 0.050 0.050 0.050 0.000 0.004 0.000
C7C 0.050 0.050 0.050 0.000 0.004 0.000
O1A 0.050 0.050 0.050 0.000 0.004 0.000
C8A 0.050 0.050 0.050 0.000 0.004 0.000

loop_
_atom_type_symbol
_atom_type_description
_atom_type_scat_dispersion_real
_atom_type_scat_dispersion_imag
_atom_type_scat_source
C C 0.0181 0.0091 'International Tables Vol C Tables 4.2.6.8 and 6.1.1.4'
H H 0.0000 0.0000 'International Tables Vol C Tables 4.2.6.8 and 6.1.1.4'
O O 0.0492 0.0322 'International Tables Vol C Tables 4.2.6.8 and 6.1.1.4'
Y Y -0.2670 2.0244 'International Tables Vol C Tables 4.2.6.8 and 6.1.1.4'
N N 0.0311 0.0180 'International Tables Vol C Tables 4.2.6.8 and 6.1.1.4'
Cl Cl 0.3639 0.7018 'International Tables Vol C Tables 4.2.6.8 and 6.1.1.4'

loop_
_geom_angle_atom_site_label_1
_geom_angle_atom_site_label_2
_geom_angle_atom_site_label_3
_geom_angle
N15 Y1 N13 121.0(3)
N15 Y1 N14 76.6(3)
N13 Y1 N14 75.7(3)
N15 Y1 N16 75.1(3)
N13 Y1 N16 76.9(3)
N14 Y1 N16 121.5(3)
N15 Y1 N11 76.0(3)
N13 Y1 N11 162.7(3)
N14 Y1 N11 114.5(3)
N16 Y1 N11 106.6(3)
N15 Y1 N5 115.1(3)
N13 Y1 N5 107.0(3)
N14 Y1 N5 161.4(3)
N16 Y1 N5 76.5(3)
N11 Y1 N5 58.7(3)
N15 Y1 N7 162.9(3)
N13 Y1 N7 75.5(3)
N14 Y1 N7 105.6(3)
N16 Y1 N7 115.9(3)
N11 Y1 N7 88.0(2)
N5 Y1 N7 58.8(3)
N15 Y1 N9 107.2(3)
N13 Y1 N9 114.4(3)
N14 Y1 N9 75.2(3)
N16 Y1 N9 162.7(3)
N11 Y1 N9 58.6(3)
N5 Y1 N9 87.3(3)
N7 Y1 N9 58.3(2)
N15 Y1 Y2 119.4(2)
N13 Y1 Y2 119.6(2)
N14 Y1 Y2 118.4(2)
N16 Y1 Y2 120.1(2)
N11 Y1 Y2 43.63(18)
N5 Y1 Y2 43.88(19)
N7 Y1 Y2 44.32(16)
N9 Y1 Y2 43.38(18)
N1 Y2 N3 121.3(3)
N1 Y2 N4 75.5(3)
N3 Y2 N4 75.0(3)
N1 Y2 N2 76.2(3)
N3 Y2 N2 76.0(3)
N4 Y2 N2 119.5(3)
N1 Y2 N9 145.0(3)
N3 Y2 N9 80.4(3)
N4 Y2 N9 139.4(3)
N2 Y2 N9 84.3(3)
N1 Y2 N11 138.5(3)
N3 Y2 N11 83.5(3)
N4 Y2 N11 80.8(3)
N2 Y2 N11 145.2(3)
N9 Y2 N11 64.5(3)
N1 Y2 N5 80.5(3)
N3 Y2 N5 143.6(3)
N4 Y2 N5 84.3(3)
N2 Y2 N5 140.2(3)
N9 Y2 N5 97.5(3)
N11 Y2 N5 63.5(3)
N1 Y2 N7 84.2(3)
N3 Y2 N7 140.0(3)
N4 Y2 N7 144.7(3)
N2 Y2 N7 82.0(3)
N9 Y2 N7 64.3(3)
N11 Y2 N7 96.9(3)
N5 Y2 N7 63.9(3)
N1 Y2 Y1 119.5(2)
N3 Y2 Y1 119.1(2)
N4 Y2 Y1 119.3(2)
N2 Y2 Y1 121.3(2)
N9 Y2 Y1 49.4(2)
N11 Y2 Y1 47.92(19)
N5 Y2 Y1 48.12(19)
N7 Y2 Y1 48.94(18)
C52 N8 C53 122.7(9)
C57 O6 C116 115.3(8)
C69 N12 C68 121.3(9)
C63 C62 C67 120.2(11)
C63 C62 C61 134.1(11)
C67 C62 C61 105.7(9)
C47 C46 C45 137.1(11)
C47 C46 C51 118.2(10)
C45 C46 C51 104.6(9)
C50 C51 C46 122.3(9)
C50 C51 C52 131.0(10)
C46 C51 C52 106.6(9)
C160 N13 C157 104.4(8)
C160 N13 Y1 127.3(7)
C157 N13 Y1 125.8(7)
C75 C70 C71 120.7(10)
C75 C70 C69 106.6(9)
C71 C70 C69 132.6(9)
C55 C54 C59 123.5(10)
C55 C54 C53 132.5(9)
C59 C54 C53 103.7(9)
C172 N16 C175 105.3(9)
C172 N16 Y1 125.4(7)
C175 N16 Y1 125.3(7)
C73 O2 C156 117.7(9)
C48 O3 C77 117.8(9)
C56 O5 C97 117.3(8)
C168 C167 N15 114.4(10)
C168 C167 C166 121.9(10)
N15 C167 C166 123.5(9)
C66 C67 C62 122.3(10)
C66 C67 C68 131.2(11)
C62 C67 C68 106.2(10)
C76 N6 C45 122.8(9)
C49 O4 C96 115.6(9)
N8 C53 N9 126.9(10)
N8 C53 C54 121.5(10)
N9 C53 C54 111.5(8)
N12 C68 N11 127.5(9)
N12 C68 C67 122.2(10)
N11 C68 C67 110.3(10)
N12 C69 N5 126.3(10)
N12 C69 C70 122.8(10)
N5 C69 C70 110.8(8)
C159 C158 C157 106.4(10)
O2 C73 C74 118.2(9)
O2 C73 C72 121.4(10)
C74 C73 C72 120.3(10)
C65 O8 C136 112.3(9)
N6 C45 N7 126.8(9)
N6 C45 C46 120.0(10)
N7 C45 C46 112.8(9)
C72 O1 C137 119.9(9)
C64 O7 C117 118.6(9)
C14 N3 C11 107.0(10)
C14 N3 Y2 125.3(8)
C11 N3 Y2 123.6(8)
C70 C75 C74 121.9(10)
C70 C75 C76 108.2(10)
C74 C75 C76 129.6(10)
C69 N5 C76 104.9(8)
C69 N5 Y2 118.9(6)
C76 N5 Y2 120.2(6)
C69 N5 Y1 112.3(6)
C76 N5 Y1 111.9(6)
Y2 N5 Y1 88.0(3)
N10 C60 N9 126.3(9)
N10 C60 C59 122.3(10)
N9 C60 C59 111.1(9)
C174 C173 C172 105.0(10)
C117 C126 C127 119.8(10)
C117 C126 C125 118.4(11)
C127 C126 C125 121.6(11)
C1 N1 C4 104.4(9)
C1 N1 Y2 127.7(7)
C4 N1 Y2 123.8(7)
C165 C166 C167 125.8(10)
C165 C166 C183 118.0(10)
C167 C166 C183 115.8(10)
N1 C4 C5 125.6(10)
N1 C4 C3 109.6(10)
C5 C4 C3 124.4(10)
C162 N14 C165 105.4(9)
C162 N14 Y1 125.8(7)
C165 N14 Y1 126.6(7)
N10 C61 N11 127.8(9)
N10 C61 C62 120.6(9)
N11 C61 C62 111.6(9)
N4 C19 C18 111.1(10)
N4 C19 C20 126.0(10)
C18 C19 C20 122.9(11)
N6 C76 N5 126.0(9)
N6 C76 C75 124.1(10)
N5 C76 C75 109.6(9)
C178 C177 C182 117.5(11)
C178 C177 C161 122.5(10)
C182 C177 C161 120.0(9)
C19 N4 C16 103.9(9)
C19 N4 Y2 127.3(7)
C16 N4 Y2 127.4(8)
C2 C3 C4 106.8(10)
C86 C77 O3 119.2(10)
C86 C77 C78 121.1(11)
O3 C77 C78 119.4(11)
C197 C198 C199 121.7(12)
C197 C198 Cl8 120.4(10)
C199 C198 Cl8 117.9(9)
C46 C47 C48 120.4(11)
C173 C174 C175 107.1(11)
C167 C168 C169 105.3(11)
C167 N15 C170 103.1(8)
C167 N15 Y1 127.6(7)
C170 N15 Y1 126.9(7)
C168 C169 C170 107.5(11)
N16 C172 C173 112.0(9)
N16 C172 C171 125.0(10)
C173 C172 C171 122.5(10)
C175 C176 C157 125.8(10)
C175 C176 C195 117.6(10)
C157 C176 C195 116.6(9)
C73 C74 C75 118.0(10)
C160 C161 C162 124.2(10)
C160 C161 C177 120.1(9)
C162 C161 C177 115.2(10)
C54 C59 C58 118.5(10)
C54 C59 C60 108.5(10)
C58 C59 C60 132.9(10)
C186 C185 C184 118.2(12)
N8 C52 N7 127.5(8)
N8 C52 C51 122.9(10)
N7 C52 C51 109.4(9)
C163 C164 C165 104.6(11)
C49 C50 C51 116.9(10)
C181 C182 C177 120.4(10)
C50 C49 O4 117.5(10)
C50 C49 C48 121.7(10)
O4 C49 C48 120.5(9)
C58 C57 O6 117.4(9)
C58 C57 C56 120.7(10)
O6 C57 C56 121.8(10)
C158 C159 C160 106.5(10)
C72 C71 C70 118.5(10)
C171 C170 N15 124.6(9)
C171 C170 C169 125.5(11)
N15 C170 C169 109.7(10)
C62 C63 C64 120.0(11)
C79 C78 C77 121.2(13)
N13 C157 C176 125.8(9)
N13 C157 C158 110.8(9)
C176 C157 C158 123.0(10)
C87 C96 O4 120.1(10)
C87 C96 C95 123.7(10)
O4 C96 C95 116.2(10)
C77 C86 C85 119.6(11)
C77 C86 C87 116.7(10)
C85 C86 C87 123.5(11)
O3 C48 C47 116.1(10)
O3 C48 C49 123.0(10)
C47 C48 C49 120.4(10)
C17 C18 C19 107.1(12)
C170 C171 C172 126.0(10)
C170 C171 C189 117.8(9)
C172 C171 C189 116.0(10)
C106 C97 C98 122.6(12)
C106 C97 O5 118.7(10)
C98 C97 O5 118.2(11)
N14 C162 C161 126.4(10)
N14 C162 C163 110.5(9)
C161 C162 C163 122.9(10)
C6 N2 C9 106.8(10)
C6 N2 Y2 124.7(8)
C9 N2 Y2 127.9(8)
C54 C55 C56 119.7(10)
N14 C165 C166 125.9(10)
N14 C165 C164 110.5(9)
C166 C165 C164 123.3(10)
C189 C190 C191 120.3(10)
C55 C56 O5 120.0(9)
C55 C56 C57 119.5(10)
O5 C56 C57 120.2(9)
C67 C66 C65 117.5(11)
C164 C163 C162 108.7(11)
C126 C117 O7 119.0(10)
C126 C117 C118 122.1(11)
O7 C117 C118 118.7(11)
C117 C118 C119 119.8(12)
C40 C39 C44 119.1(11)
C40 C39 C20 119.4(10)
C44 C39 C20 121.5(10)
C129 C128 C127 121.3(11)
C129 C128 C133 118.1(11)
C127 C128 C133 120.4(11)
C21 C22 C23 118.3(12)
C94 C95 C96 117.0(11)
C128 C127 C136 116.5(10)
C128 C127 C126 128.1(11)
C136 C127 C126 115.2(10)
C193 C194 C189 120.3(11)
C196 C195 C200 118.6(10)
C196 C195 C176 119.7(10)
C200 C195 C176 121.7(10)
O8 C65 C66 117.9(10)
O8 C65 C64 121.7(9)
C66 C65 C64 120.3(10)
N13 C160 C161 125.4(9)
N13 C160 C159 111.7(10)
C161 C160 C159 122.9(10)
C134 C135 C136 118.5(12)
C179 C178 C177 122.3(12)
C199 C200 C195 121.3(10)
C57 C58 C59 118.1(10)
C1 C20 C19 126.4(11)
C1 C20 C39 116.9(9)
C19 C20 C39 116.0(10)
C120 C119 C118 120.8(12)
O1 C72 C71 118.7(10)
O1 C72 C73 120.9(10)
C71 C72 C73 120.4(11)
N2 C6 C5 129.9(12)
N2 C6 C7 109.0(12)
C5 C6 C7 120.8(11)
O7 C64 C63 117.8(10)
O7 C64 C65 122.6(10)
C63 C64 C65 119.5(10)
C134 C133 C132 121.2(13)
C134 C133 C128 119.5(12)
C132 C133 C128 119.2(13)
C153 C148 C149 117.9(11)
C153 C148 C147 119.8(12)
C149 C148 C147 122.0(10)
C192 C191 C190 120.9(11)
C12 C13 C14 106.6(12)
C195 C196 C197 121.0(11)
C154 C155 C156 119.5(13)
C107 C116 C115 123.7(11)
C107 C116 O6 120.6(10)
C115 C116 O6 115.6(11)
C190 C189 C194 118.8(11)
C190 C189 C171 122.3(10)
C194 C189 C171 118.6(10)
C116 C115 C114 119.6(13)
C14 C15 C16 126.9(11)
C14 C15 C33 118.6(11)
C16 C15 C33 113.7(11)
N4 C16 C17 111.1(11)
N4 C16 C15 123.2(11)
C17 C16 C15 125.5(11)
C18 C17 C16 106.3(12)
C104 C103 C102 122.0(15)
C3 C2 C1 106.5(11)
C112 C113 C114 122.3(13)
C112 C113 C108 119.2(13)
C114 C113 C108 118.4(12)
C184 C183 C188 118.5(11)
C184 C183 C166 121.8(10)
C188 C183 C166 119.7(11)
O1 C137 C146 122.1(11)
O1 C137 C138 119.5(12)
C146 C137 C138 118.3(12)
C186 C187 C188 118.7(12)
C41 C40 C39 122.2(13)
C116 C107 C108 120.3(11)
C116 C107 C106 117.8(10)
C108 C107 C106 121.9(11)
C191 C192 C193 119.3(11)
C191 C192 Cl7 122.2(9)
C193 C192 Cl7 118.4(9)
N2 C9 C10 124.8(12)
N2 C9 C8 109.9(12)
C10 C9 C8 125.1(14)
C137 C146 C145 120.8(12)
C137 C146 C147 114.4(12)
C145 C146 C147 123.8(12)
C98 C99 C100 121.4(14)
C38 C33 C34 117.7(13)
C38 C33 C15 124.1(12)
C34 C33 C15 118.1(12)
C185 C186 C187 121.5(13)
C185 C186 Cl6 119.7(11)
C187 C186 Cl6 118.7(11)
C123 C124 C125 121.0(13)
C84 C85 C80 118.5(13)
C84 C85 C86 124.0(13)
C80 C85 C86 117.5(12)
C147 C156 O2 118.8(10)
C147 C156 C155 123.1(12)
O2 C156 C155 117.9(11)
C90 C89 C88 123.4(13)
C103 C104 C105 120.4(13)
C182 C181 C180 121.4(12)
C181 C180 C179 118.4(13)
C181 C180 Cl5 121.0(11)
C179 C180 Cl5 120.5(10)
C109 C110 C111 121.4(16)
C130 C129 C128 120.3(12)
C92 C93 C94 123.1(12)
C92 C93 C88 116.7(11)
C94 C93 C88 120.2(11)
C97 C106 C105 117.8(11)
C97 C106 C107 117.6(11)
C105 C106 C107 123.9(11)
C119 C120 C121 121.3(12)
C119 C120 C125 121.0(12)
C121 C120 C125 117.7(12)
C33 C38 C37 125.1(14)
N16 C175 C174 110.5(9)
N16 C175 C176 125.7(10)
C174 C175 C176 123.5(10)
C187 C188 C183 121.4(12)
C42 C43 C44 122.8(14)
C100 C105 C104 118.2(12)
C100 C105 C106 118.6(11)
C104 C105 C106 123.2(11)
N1 C1 C20 123.4(10)
N1 C1 C2 112.2(10)
C20 C1 C2 124.1(10)
C110 C109 C108 121.1(13)
C135 C136 O8 119.0(10)
C135 C136 C127 123.0(11)
O8 C136 C127 118.0(9)
C95 C94 C93 121.8(11)
C150 C149 C148 119.8(12)
C129 C130 C131 122.9(15)
C91 C92 C93 124.4(13)
N3 C14 C15 125.6(11)
N3 C14 C13 110.3(11)
C15 C14 C13 124.0(11)
C43 C44 C39 118.9(11)
C4 C5 C6 122.8(10)
C4 C5 C21 117.8(10)
C6 C5 C21 119.0(11)
C22 C21 C26 121.1(12)
C22 C21 C5 120.2(11)
C26 C21 C5 118.6(11)
C178 C179 C180 119.8(11)
C26 C25 C24 118.8(14)
C124 C123 C122 121.9(15)
C10 C11 N3 125.2(12)
C10 C11 C12 126.6(14)
N3 C11 C12 107.1(12)
C35 C34 C33 119.9(14)
C99 C100 C105 119.4(13)
C99 C100 C101 123.8(14)
C105 C100 C101 116.8(13)
C124 C125 C120 119.1(11)
C124 C125 C126 122.9(11)
C120 C125 C126 117.8(12)
C99 C98 C97 119.9(13)
C194 C193 C192 120.0(11)
C24 C23 C22 120.1(12)
C155 C154 C153 122.1(12)
C112 C111 C110 121.5(16)
C183 C184 C185 121.7(12)
C40 C41 C42 118.3(12)
C111 C112 C113 120.0(15)
C123 C122 C121 118.7(14)
C11 C10 C9 128.0(14)
C11 C10 C27 118.2(12)
C9 C10 C27 113.6(12)
C200 C199 C198 117.7(11)
C13 C12 C11 108.4(13)
C78 C79 C80 120.3(14)
C25 C26 C21 120.2(13)
C140 C145 C146 120.2(16)
C140 C145 C144 117.6(18)
C146 C145 C144 122.1(16)
C198 C197 C196 119.4(12)
C135 C134 C133 122.1(13)
C8 C7 C6 107.5(15)
C83 C84 C85 120.4(16)
C43 C42 C41 118.4(14)
C43 C42 Cl4 122.4(12)
C41 C42 Cl4 119.1(10)
C115 C114 C113 119.4(13)
C138 C139 C140 123.6(17)
C81 C80 C85 117.7(15)
C81 C80 C79 122.1(15)
C85 C80 C79 120.2(13)
C34 C35 C36 120.5(15)
C89 C88 C93 118.3(11)
C89 C88 C87 123.8(11)
C93 C88 C87 117.4(10)
C149 C150 C151 121.7(15)
C131 C132 C133 120.3(15)
C96 C87 C88 119.9(10)
C96 C87 C86 118.3(10)
C88 C87 C86 121.8(10)
C23 C24 C25 121.4(13)
C23 C24 Cl1 119.7(10)
C25 C24 Cl1 118.9(11)
C89 C90 C91 117.4(14)
C101 C102 C103 119.9(18)
C38 C37 C36 116.1(14)
C122 C121 C120 121.2(13)
C132 C131 C130 118.7(16)
C81 C82 C83 119(2)
C82 C81 C80 122.8(19)
C35 C36 C37 120.1(14)
C35 C36 Cl3 121.7(12)
C37 C36 Cl3 118.0(12)
C156 C147 C148 117.8(11)
C156 C147 C146 120.5(12)
C148 C147 C146 121.8(12)
C92 C91 C90 119.8(14)
C152 C151 C150 120.2(15)
C139 C138 C137 120.4(15)
C148 C153 C152 120.3(13)
C148 C153 C154 117.7(12)
C152 C153 C154 121.9(12)
C109 C108 C107 125.3(12)
C109 C108 C113 116.4(11)
C107 C108 C113 118.3(12)
C145 C140 C139 116.5(18)
C145 C140 C141 115(2)
C139 C140 C141 128(2)
C151 C152 C153 119.8(13)
C84 C83 C82 121(2)
C102 C101 C100 122.5(17)
C68 N11 C61 106.2(8)
C68 N11 Y2 119.9(7)
C61 N11 Y2 119.2(6)
C68 N11 Y1 111.7(6)
C61 N11 Y1 110.0(6)
Y2 N11 Y1 88.4(3)
C45 N7 C52 106.5(8)
C45 N7 Y2 120.2(6)
C52 N7 Y2 118.9(6)
C45 N7 Y1 111.0(6)
C52 N7 Y1 112.1(6)
Y2 N7 Y1 86.7(2)
C60 N10 C61 121.7(9)
C60 N9 C53 105.2(9)
C60 N9 Y2 120.6(6)
C53 N9 Y2 119.8(6)
C60 N9 Y1 111.5(6)
C53 N9 Y1 111.4(6)
Y2 N9 Y1 87.3(3)
C145 C144 C143 125(2)
C142 C141 C140 123(3)
C141 C142 C143 129(4)
C142 C143 C144 110(3)
C28 C27 C32 120.0
C28 C27 C10 122.5(8)
C32 C27 C10 116.9(8)
C27 C28 C29 120.0
C30 C29 C28 120.0
C29 C30 C31 120.0
C29 C30 Cl2 117.7(7)
C31 C30 Cl2 122.3(7)
C30 C31 C32 120.0
C31 C32 C27 120.0
C7 C8 C9 106.6(18)
C2A C1A C6A 120.0
C2A C1A C7A 119.6(17)
C6A C1A C7A 120.4(17)
C1A C2A C3A 120.0
C4A C3A C2A 120.0
C5A C4A C3A 120.0
C4A C5A C6A 120.0
C5A C6A C1A 120.0
C2B C1B C6B 120.0
C2B C1B C7B 109.7(8)
C6B C1B C7B 130.3(8)
C3B C2B C1B 120.0
C2B C3B C4B 120.0
C3B C4B C5B 120.0
C6B C5B C4B 120.0
C5B C6B C1B 120.0
C7C C1C C2C 113.6(9)
C7C C1C C6C 122.6(8)
C2C C1C C6C 120.0
C1C C2C C3C 120.0
C4C C3C C2C 120.0
C3C C4C C5C 120.0
C6C C5C C4C 120.0
C5C C6C C1C 120.0

loop_
_geom_bond_atom_site_label_1
_geom_bond_atom_site_label_2
_geom_bond_distance
Y1 N15 2.342(9)
Y1 N13 2.345(8)
Y1 N14 2.360(9)
Y1 N16 2.383(9)
Y1 N11 2.751(8)
Y1 N5 2.761(9)
Y1 N7 2.799(8)
Y1 N9 2.815(9)
Y1 Y2 3.7058(11)
Y2 N1 2.362(9)
Y2 N3 2.393(10)
Y2 N4 2.400(8)
Y2 N2 2.406(10)
Y2 N9 2.548(9)
Y2 N11 2.558(9)
Y2 N5 2.570(9)
Y2 N7 2.593(8)
Cl7 C192 1.720(12)
Cl8 C198 1.735(14)
Cl1 C24 1.776(13)
Cl5 C180 1.729(15)
Cl4 C42 1.748(16)
Cl6 C186 1.733(15)
Cl3 C36 1.730(16)
N8 C52 1.316(14)
N8 C53 1.326(14)
O6 C57 1.384(14)
O6 C116 1.422(14)
N12 C69 1.335(13)
N12 C68 1.348(15)
C62 C63 1.371(15)
C62 C67 1.390(17)
C62 C61 1.435(15)
C46 C47 1.376(14)
C46 C45 1.424(15)
C46 C51 1.432(16)
C51 C50 1.405(16)
C51 C52 1.452(14)
N13 C160 1.386(15)
N13 C157 1.393(14)
C70 C75 1.351(15)
C70 C71 1.425(16)
C70 C69 1.442(15)
C54 C55 1.320(16)
C54 C59 1.407(16)
C54 C53 1.474(15)
N16 C172 1.346(14)
N16 C175 1.375(14)
O2 C73 1.346(14)
O2 C156 1.417(15)
O3 C48 1.375(13)
O3 C77 1.390(14)
O5 C56 1.390(14)
O5 C97 1.408(15)
C167 C168 1.380(16)
C167 N15 1.397(15)
C167 C166 1.449(17)
C67 C66 1.390(17)
C67 C68 1.479(15)
N6 C76 1.325(14)
N6 C45 1.358(15)
O4 C49 1.380(14)
O4 C96 1.389(14)
C53 N9 1.404(15)
C68 N11 1.350(15)
C69 N5 1.386(14)
C158 C159 1.376(17)
C158 C157 1.451(15)
C73 C74 1.378(16)
C73 C72 1.439(15)
O8 C65 1.360(14)
O8 C136 1.397(14)
C45 N7 1.367(14)
O1 C72 1.360(15)
O1 C137 1.361(16)
O7 C64 1.378(14)
O7 C117 1.385(15)
N3 C14 1.370(16)
N3 C11 1.415(18)
C75 C74 1.408(16)
C75 C76 1.434(15)
N5 C76 1.402(14)
C60 N10 1.316(14)
C60 N9 1.383(14)
C60 C59 1.434(16)
C173 C174 1.384(17)
C173 C172 1.418(16)
C126 C117 1.368(18)
C126 C127 1.438(16)
C126 C125 1.462(17)
N1 C1 1.385(15)
N1 C4 1.398(14)
C166 C165 1.408(16)
C166 C183 1.489(16)
C4 C5 1.413(17)
C4 C3 1.462(17)
N14 C162 1.370(15)
N14 C165 1.373(14)
C61 N10 1.365(14)
C61 N11 1.392(14)
C19 N4 1.373(15)
C19 C18 1.403(17)
C19 C20 1.421(16)
C177 C178 1.373(16)
C177 C182 1.417(17)
C177 C161 1.479(16)
N4 C16 1.380(15)
C3 C2 1.371(18)
C77 C86 1.389(17)
C77 C78 1.400(18)
C198 C197 1.332(18)
C198 C199 1.438(18)
C47 C48 1.386(16)
C174 C175 1.402(17)
C168 C169 1.401(19)
N15 C170 1.410(15)
C169 C170 1.440(16)
C172 C171 1.423(14)
C176 C175 1.410(15)
C176 C157 1.424(16)
C176 C195 1.498(16)
C161 C160 1.389(16)
C161 C162 1.434(15)
C59 C58 1.411(16)
C185 C186 1.379(19)
C185 C184 1.408(19)
C52 N7 1.388(14)
C164 C163 1.342(17)
C164 C165 1.490(17)
C50 C49 1.380(15)
C182 C181 1.367(19)
C49 C48 1.406(17)
C57 C58 1.371(16)
C57 C56 1.442(15)
C159 C160 1.436(15)
C71 C72 1.362(17)
C170 C171 1.379(16)
C63 C64 1.388(16)
C78 C79 1.33(2)
C96 C87 1.348(17)
C96 C95 1.426(16)
C86 C85 1.443(18)
C86 C87 1.492(16)
C18 C17 1.36(2)
C171 C189 1.507(16)
C97 C106 1.369(18)
C97 C98 1.381(18)
C162 C163 1.441(16)
N2 C6 1.329(16)
N2 C9 1.371(17)
C55 C56 1.361(16)
C190 C189 1.368(16)
C190 C191 1.403(18)
C66 C65 1.399(16)
C117 C118 1.393(17)
C118 C119 1.397(18)
C39 C40 1.375(17)
C39 C44 1.390(18)
C39 C20 1.515(16)
C128 C129 1.392(18)
C128 C127 1.412(16)
C128 C133 1.427(18)
C22 C21 1.351(18)
C22 C23 1.397(19)
C95 C94 1.387(17)
C127 C136 1.424(17)
C194 C193 1.370(18)
C194 C189 1.432(16)
C195 C196 1.391(17)
C195 C200 1.396(15)
C65 C64 1.431(17)
C135 C134 1.373(19)
C135 C136 1.393(17)
C178 C179 1.373(19)
C200 C199 1.378(17)
C20 C1 1.415(16)
C119 C120 1.353(19)
C6 C5 1.424(18)
C6 C7 1.48(2)
C133 C134 1.38(2)
C133 C132 1.41(2)
C148 C153 1.389(18)
C148 C149 1.44(2)
C148 C147 1.476(18)
C191 C192 1.369(17)
C13 C12 1.38(2)
C13 C14 1.42(2)
C196 C197 1.402(19)
C155 C154 1.31(2)
C155 C156 1.425(17)
C116 C107 1.354(18)
C116 C115 1.373(18)
C115 C114 1.386(19)
C15 C14 1.381(19)
C15 C16 1.458(19)
C15 C33 1.504(17)
C16 C17 1.41(2)
C103 C104 1.33(2)
C103 C102 1.41(2)
C2 C1 1.424(16)
C113 C112 1.42(2)
C113 C114 1.44(2)
C113 C108 1.470(18)
C183 C184 1.365(18)
C183 C188 1.395(18)
C137 C146 1.379(19)
C137 C138 1.400(19)
C187 C186 1.38(2)
C187 C188 1.38(2)
C40 C41 1.35(2)
C107 C108 1.386(17)
C107 C106 1.500(17)
C192 C193 1.410(17)
C9 C10 1.430(19)
C9 C8 1.45(2)
C146 C145 1.41(2)
C146 C147 1.501(17)
C99 C98 1.33(2)
C99 C100 1.39(2)
C33 C38 1.37(2)
C33 C34 1.42(2)
C124 C123 1.37(2)
C124 C125 1.40(2)
C85 C84 1.41(2)
C85 C80 1.41(2)
C156 C147 1.317(19)
C89 C90 1.36(2)
C89 C88 1.385(18)
C104 C105 1.428(19)
C181 C180 1.381(18)
C180 C179 1.40(2)
C110 C109 1.36(2)
C110 C111 1.38(2)
C129 C130 1.34(2)
C93 C92 1.399(18)
C93 C94 1.405(18)
C93 C88 1.436(17)
C106 C105 1.428(18)
C120 C121 1.415(19)
C120 C125 1.431(18)
C38 C37 1.37(2)
C43 C42 1.35(2)
C43 C44 1.37(2)
C105 C100 1.418(18)
C109 C108 1.384(19)
C149 C150 1.35(2)
C130 C131 1.39(2)
C92 C91 1.31(2)
C5 C21 1.528(17)
C21 C26 1.38(2)
C25 C26 1.36(2)
C25 C24 1.37(2)
C123 C122 1.37(2)
C11 C10 1.35(2)
C11 C12 1.43(2)
C34 C35 1.39(2)
C100 C101 1.47(2)
C23 C24 1.35(2)
C154 C153 1.44(2)
C111 C112 1.31(2)
C41 C42 1.43(2)
C122 C121 1.41(2)
C10 C27 1.527(17)
C79 C80 1.45(2)
C145 C140 1.39(3)
C145 C144 1.42(3)
C7 C8 1.31(3)
C84 C83 1.36(3)
C139 C138 1.33(3)
C139 C140 1.41(3)
C80 C81 1.41(3)
C35 C36 1.40(2)
C88 C87 1.441(16)
C150 C151 1.38(2)
C132 C131 1.36(2)
C90 C91 1.44(2)
C102 C101 1.28(3)
C37 C36 1.45(2)
C82 C81 1.34(3)
C82 C83 1.38(3)
C151 C152 1.37(2)
C153 C152 1.41(2)
C140 C141 1.50(4)
Cl2 C30 1.753(14)
C144 C143 1.47(4)
C141 C142 1.22(4)
C142 C143 1.36(4)
C27 C28 1.3900
C27 C32 1.3900
C28 C29 1.3900
C29 C30 1.3900
C30 C31 1.3900
C31 C32 1.3900
C1A C2A 1.3900
C1A C6A 1.3900
C1A C7A 1.55(3)
C2A C3A 1.3900
C3A C4A 1.3900
C4A C5A 1.3900
C5A C6A 1.3900
C1B C2B 1.3900
C1B C6B 1.3900
C1B C7B 1.504(16)
C2B C3B 1.3900
C3B C4B 1.3900
C4B C5B 1.3900
C5B C6B 1.3900
C1C C7C 1.375(15)
C1C C2C 1.3900
C1C C6C 1.3900
C2C C3C 1.3900
C3C C4C 1.3900
C4C C5C 1.3900
C5C C6C 1.3900
O1A C8A 1.392(18)
